data_2202819
loop_
_publ_author_name
'Richeng Xuan'
'Ying Zhou'
'Yuehua Wan'
'Rirong Xuan'

_publ_section_title
;
 2-Chloro-3-hydroxy-4-methoxybenzaldehyde
;
_journal_issue 11
_journal_name_full 'Acta Crystallographica Section E'
_journal_page_first o1710
_journal_page_last o1711
_journal_paper_doi 10.1107/S1600536803022372
_journal_volume 59
_journal_year 2003
_chemical_formula_iupac 'C8 H7 Cl1 O3'
_chemical_formula_moiety 'C8 H7 Cl1 O3'
_chemical_formula_sum 'C8 H7 Cl O3'
_chemical_formula_weight 186.59
_space_group_IT_number 14
_symmetry_cell_setting monoclinic
_symmetry_space_group_name_Hall '-P 2ybc'
_symmetry_space_group_name_H-M 'P 1 21/c 1'
_audit_creation_method 'WinGX routine CIF_UPDATE'
_cell_angle_alpha 90
_cell_angle_beta 98.457(3)
_cell_angle_gamma 90
_cell_formula_units_Z 4
_cell_length_a 6.4910(5)
_cell_length_b 14.2605(13)
_cell_length_c 8.5148(9)
_cell_measurement_reflns_used 7841
_cell_measurement_temperature 293(2)
_cell_measurement_theta_max 27.335
_cell_measurement_theta_min 3.485
_cell_volume 779.60(12)
_computing_cell_refinement PROCESS-AUTO
_computing_data_collection 'PROCESS-AUTO (Rigaku, 1998)'
_computing_data_reduction 'CrystalStructure (Rigaku/MSC & Rigaku, 2002)'
_computing_molecular_graphics 'ORTEP-3 for Windows (Farrugia, 1997)'
_computing_publication_material 'WinGX (Farrugia, 1999)'
_computing_structure_refinement 'SHELXL97 (Sheldrick, 1997)'
_computing_structure_solution 'SHELXS97 (Sheldrick, 1997)'
_diffrn_detector_area_resol_mean 10.00
_diffrn_measured_fraction_theta_full 0.995
_diffrn_measured_fraction_theta_max 0.995
_diffrn_measurement_device_type 'Rigaku R-AXIS RAPID'
_diffrn_measurement_method \w
_diffrn_radiation_type MoK\a
_diffrn_radiation_wavelength 0.71073
_diffrn_reflns_av_R_equivalents 0.026
_diffrn_reflns_limit_h_max 8
_diffrn_reflns_limit_h_min -8
_diffrn_reflns_limit_k_max 18
_diffrn_reflns_limit_k_min -18
_diffrn_reflns_limit_l_max 10
_diffrn_reflns_limit_l_min -10
_diffrn_reflns_number 3309
_diffrn_reflns_theta_full 27.3
_diffrn_reflns_theta_max 27.3
_diffrn_reflns_theta_min 2.81
_exptl_absorpt_coefficient_mu 0.447
_exptl_absorpt_correction_T_max 0.923
_exptl_absorpt_correction_T_min 0.888
_exptl_absorpt_correction_type multi-scan
_exptl_absorpt_process_details '(ABSCOR; Higashi, 1995)'
_exptl_crystal_colour colorless
_exptl_crystal_density_diffrn 1.590
_exptl_crystal_density_method 'not measured'
_exptl_crystal_description prism
_exptl_crystal_F_000 384
_exptl_crystal_size_max 0.26
_exptl_crystal_size_mid 0.22
_exptl_crystal_size_min 0.18
_refine_diff_density_max 0.284
_refine_diff_density_min -0.23
_refine_ls_extinction_coef 0.0081(19)
_refine_ls_extinction_expression Fc^*^=kFc[1+0.001xFc^2^\l^3^/sin(2\q)]^-1/4^
_refine_ls_extinction_method SHELXL97
_refine_ls_goodness_of_fit_ref 1.006
_refine_ls_hydrogen_treatment refall
_refine_ls_matrix_type full
_refine_ls_number_parameters 138
_refine_ls_number_reflns 1755
_refine_ls_number_restraints 0
_refine_ls_restrained_S_all 1.006
_refine_ls_R_factor_gt 0.0363
_refine_ls_shift/su_max 0
_refine_ls_structure_factor_coef Fsqd
_refine_ls_weighting_details 'calc w = 1/[\s^2^(Fo^2^)+(0.0509P)^2^+0.1956P] where P = (Fo^2^+2Fc^2^)/3'
_refine_ls_weighting_scheme calc
_refine_ls_wR_factor_ref 0.098
_reflns_number_gt 1391
_reflns_number_total 1755
_reflns_threshold_expression I>2\s(I)
_cod_data_source_file ob6302.cif
_cod_data_source_block I
_cod_original_sg_symbol_H-M 'P 21/c'
_cod_database_code 2202819
_cod_database_fobs_code 2202819

loop_
_symmetry_equiv_pos_as_xyz
'x, y, z'
'-x, y+1/2, -z+1/2'
'-x, -y, -z'
'x, -y-1/2, z-1/2'

loop_
_atom_site_label
_atom_site_fract_x
_atom_site_fract_y
_atom_site_fract_z
_atom_site_U_iso_or_equiv
_atom_site_adp_type
_atom_site_calc_flag
_atom_site_refinement_flags
_atom_site_occupancy
_atom_site_disorder_assembly
_atom_site_disorder_group
_atom_site_type_symbol
Cl 0.45643(8) 0.09990(3) 0.08475(6) 0.04703(18) Uani d . 1 . . Cl
O1 0.0221(2) 0.35347(8) 0.27022(16) 0.0426(3) Uani d . 1 . . O
O2 0.1146(2) 0.17317(9) 0.22546(18) 0.0458(4) Uani d . 1 . . O
O3 0.8072(2) 0.32254(10) -0.09200(17) 0.0508(4) Uani d . 1 . . O
C1 0.5252(3) 0.28639(12) 0.0432(2) 0.0333(4) Uani d . 1 . . C
C2 0.4010(3) 0.21799(11) 0.10152(19) 0.0315(4) Uani d . 1 . . C
C3 0.2322(3) 0.24144(11) 0.17545(19) 0.0323(4) Uani d . 1 . . C
C4 0.1883(3) 0.33706(11) 0.1944(2) 0.0331(4) Uani d . 1 . . C
C5 0.3100(3) 0.40532(12) 0.1387(2) 0.0408(4) Uani d . 1 . . C
C6 0.4749(3) 0.37954(13) 0.0640(2) 0.0408(4) Uani d . 1 . . C
C7 0.7016(3) 0.26397(14) -0.0393(2) 0.0418(4) Uani d . 1 . . C
C8 -0.0375(4) 0.44944(16) 0.2855(3) 0.0542(6) Uani d . 1 . . C
H2 0.036(5) 0.1932(19) 0.277(3) 0.077(9) Uiso d . 1 . . H
H5 0.276(3) 0.4717(15) 0.153(2) 0.052(6) Uiso d . 1 . . H
H6 0.551(3) 0.4274(14) 0.028(2) 0.043(5) Uiso d . 1 . . H
H7 0.737(4) 0.2011(17) -0.058(3) 0.063(7) Uiso d . 1 . . H
H8A -0.067(5) 0.4799(19) 0.182(3) 0.082(9) Uiso d . 1 . . H
H8B -0.162(4) 0.4465(17) 0.336(3) 0.063(7) Uiso d . 1 . . H
H8C 0.066(4) 0.4835(18) 0.349(3) 0.074(8) Uiso d . 1 . . H

loop_
_atom_site_aniso_label
_atom_site_aniso_U_11
_atom_site_aniso_U_22
_atom_site_aniso_U_33
_atom_site_aniso_U_12
_atom_site_aniso_U_13
_atom_site_aniso_U_23
Cl 0.0513(3) 0.0316(2) 0.0625(3) 0.00517(19) 0.0229(2) -0.00370(19)
C1 0.0299(8) 0.0374(9) 0.0341(9) 0.0003(7) 0.0098(7) 0.0002(7)
C2 0.0329(9) 0.0294(8) 0.0334(8) 0.0018(6) 0.0088(7) -0.0021(6)
C3 0.0334(9) 0.0311(8) 0.0341(8) -0.0014(6) 0.0105(7) -0.0011(6)
C4 0.0321(8) 0.0344(8) 0.0345(9) 0.0020(7) 0.0107(7) -0.0031(7)
C5 0.0444(10) 0.0300(9) 0.0510(11) 0.0002(8) 0.0172(8) -0.0023(7)
C6 0.0407(10) 0.0349(9) 0.0504(11) -0.0044(8) 0.0186(8) 0.0026(7)
C7 0.0376(10) 0.0454(10) 0.0454(10) 0.0011(8) 0.0160(8) -0.0022(8)
C8 0.0498(12) 0.0439(11) 0.0735(16) 0.0095(10) 0.0243(12) -0.0115(11)
O1 0.0406(7) 0.0394(7) 0.0528(8) 0.0053(6) 0.0238(6) -0.0027(6)
O2 0.0463(8) 0.0346(7) 0.0634(9) -0.0036(6) 0.0313(7) -0.0014(6)
O3 0.0414(8) 0.0579(8) 0.0584(9) -0.0033(6) 0.0255(6) 0.0010(7)

loop_
_atom_type_symbol
_atom_type_description
_atom_type_scat_dispersion_real
_atom_type_scat_dispersion_imag
_atom_type_scat_source
C C 0.0033 0.0016 'International Tables Vol C Tables 4.2.6.8 and 6.1.1.4'
H H 0 0 'International Tables Vol C Tables 4.2.6.8 and 6.1.1.4'
Cl Cl 0.1484 0.1585 'International Tables Vol C Tables 4.2.6.8 and 6.1.1.4'
O O 0.0106 0.006 'International Tables Vol C Tables 4.2.6.8 and 6.1.1.4'

loop_
_geom_angle_atom_site_label_1
_geom_angle_atom_site_label_2
_geom_angle_atom_site_label_3
_geom_angle
_geom_angle_publ_flag
C1 C2 Cl 120.67(13) ?
C1 C6 H6 121.3(13) ?
C1 C7 H7 121.0(15) ?
C2 C1 C7 123.30(16) ?
C2 C3 C4 118.27(15) yes
C3 C2 C1 121.90(15) yes
C3 C2 Cl 117.42(13) ?
C3 O2 H2 111(2) ?
C4 C5 H5 119.2(13) ?
C4 O1 C8 116.88(15) ?
C5 C4 C3 120.55(15) yes
C5 C6 C1 122.01(16) yes
C5 C6 H6 116.7(13) ?
C6 C1 C2 117.61(15) yes
C6 C5 C4 119.64(16) yes
C6 C1 C7 119.09(16) ?
C6 C5 H5 121.1(13) ?
O1 C4 C5 125.24(15) ?
O1 C4 C3 114.20(14) ?
O1 C8 H8C 111.6(16) ?
O1 C8 H8A 111.2(16) ?
O1 C8 H8B 104.6(15) ?
O2 C3 C2 119.60(15) ?
O2 C3 C4 122.13(15) ?
O3 C7 C1 123.63(18) ?
O3 C7 H7 115.3(15) ?
H8A C8 H8B 111(2) ?
H8A C8 H8C 109(2) ?
H8B C8 H8C 110(2) ?

loop_
_geom_bond_atom_site_label_1
_geom_bond_atom_site_label_2
_geom_bond_site_symmetry_2
_geom_bond_distance
_geom_bond_publ_flag
Cl C2 . 1.7322(16) yes
C1 C7 . 1.464(2) yes
C2 C3 . 1.383(2) yes
C2 C1 . 1.402(2) yes
C3 C4 . 1.407(2) yes
C4 C5 . 1.381(2) yes
C5 H5 . 0.98(2) ?
C6 C5 . 1.373(2) yes
C6 C1 . 1.385(2) yes
C6 H6 . 0.92(2) ?
C7 H7 . 0.94(2) ?
C8 H8A . 0.98(3) ?
C8 H8B . 0.97(3) ?
C8 H8C . 0.93(3) ?
C8 O1 . 1.433(2) yes
O1 C4 . 1.357(2) yes
O2 C3 . 1.344(2) yes
O2 H2 . 0.77(3) ?
O3 C7 . 1.208(2) yes

loop_
_geom_hbond_atom_site_label_D
_geom_hbond_atom_site_label_H
_geom_hbond_atom_site_label_A
_geom_hbond_site_symmetry_A
_geom_hbond_distance_DH
_geom_hbond_distance_HA
_geom_hbond_distance_DA
_geom_hbond_angle_DHA
_geom_hbond_publ_flag
O2 H2 O1 1 0.77(3) 2.29(3) 2.6802(18) 113(2) yes
O2 H2 O3 4_466 0.77(3) 2.00(3) 2.7044(18) 152(3) yes
C6 H6 O3 1 0.92(2) 2.56(2) 2.814(2) 96.4(14) yes
C7 H7 Cl 1 0.94(2) 2.74(2) 3.101(2) 103.3(17) yes
C7 H7 O1 4_665 0.94(2) 2.64(2) 3.280(2) 125.6(18) yes
C8 H8A O2 2 0.98(3) 2.90(3) 3.229(3) 101.0(17) yes

loop_
_geom_torsion_atom_site_label_1
_geom_torsion_atom_site_label_2
_geom_torsion_atom_site_label_3
_geom_torsion_atom_site_label_4
_geom_torsion
_geom_torsion_publ_flag
Cl C2 C1 C6 -178.51(14) no
Cl C2 C1 C7 2.3(2) no
Cl C2 C3 C4 178.16(13) no
Cl C2 C3 O2 -2.4(2) no
O1 C4 C5 C6 179.83(18) no
O2 C3 C4 O1 1.5(3) no
O2 C3 C4 C5 -178.67(17) no
C1 C2 C3 O2 178.21(16) no
C1 C2 C3 C4 -1.2(3) no
C1 C6 C5 C4 -0.5(3) no
C2 C1 C7 O3 178.81(19) no
C2 C3 C4 C5 0.7(3) no
C2 C3 C4 O1 -179.03(15) no
C3 C2 C1 C6 0.9(3) no
C3 C2 C1 C7 -178.31(17) no
C3 C4 C5 C6 0.1(3) no
C5 C6 C1 C2 0.0(3) no
C5 C6 C1 C7 179.21(18) no
C6 C1 C7 O3 -0.4(3) yes
C8 O1 C4 C5 3.5(3) yes
C8 O1 C4 C3 -176.69(18) no

loop_
_cod_related_entry_id
_cod_related_entry_database
_cod_related_entry_code
1 ChemSpider 525029
